data_2237752
loop_
_publ_author_name
'Gao, Wei'
'Zhang, Xiu-Mei'

_publ_section_title
;
 <i>catena</i>-Poly[[[diaquacobalt(II)]-bis{\m-2-[3-(4-carboxylatophenyl)pyridin-1-ium-1-yl]acetato}]
 dihydrate]
;
_journal_coeditor_code BG2502
_journal_issue 5
_journal_name_full 'Acta Crystallographica Section E'
_journal_page_first m252
_journal_paper_doi 10.1107/S1600536813008933
_journal_volume 69
_journal_year 2013
_chemical_formula_iupac '[Co (C14 H10 N O4)2 (H2 O)2], 2H2 O'
_chemical_formula_moiety 'C28 H24 Co N2 O10, 2(H2 O)'
_chemical_formula_sum 'C28 H28 Co N2 O12'
_chemical_formula_weight 643.45
_chemical_name_systematic
'<i>catena</i>-Poly[[[diaquacobalt(II)]-bis{\m-2-[3-(4-carboxylatophenyl)pyridin-1-ium-1-yl]acetato}] dihydrate]'
_space_group_IT_number 2
_symmetry_cell_setting triclinic
_symmetry_space_group_name_Hall '-P 1'
_symmetry_space_group_name_H-M 'P -1'
_atom_sites_solution_hydrogens geom
_atom_sites_solution_primary direct
_atom_sites_solution_secondary difmap
_audit_creation_method SHELXL-97
_cell_angle_alpha 88.7690(10)
_cell_angle_beta 81.6810(10)
_cell_angle_gamma 83.9200(10)
_cell_formula_units_Z 1
_cell_length_a 7.5943(3)
_cell_length_b 7.9123(3)
_cell_length_c 10.7673(4)
_cell_measurement_temperature 296(2)
_cell_volume 636.57(4)
_computing_cell_refinement 'SAINT (Bruker, 2007)'
_computing_data_collection 'SMART (Bruker, 2007)'
_computing_data_reduction 'SAINT (Bruker, 2007)'
_computing_molecular_graphics 'SHELXTL (Sheldrick, 2008)'
_computing_publication_material 'SHELXTL (Sheldrick, 2008)'
_computing_structure_refinement 'SHELXTL (Sheldrick, 2008)'
_computing_structure_solution 'SHELXTL (Sheldrick, 2008)'
_diffrn_ambient_temperature 296(2)
_diffrn_measured_fraction_theta_full 0.984
_diffrn_measured_fraction_theta_max 0.984
_diffrn_measurement_device_type 'Bruker SMART CCD area-detector'
_diffrn_measurement_method 'phi and omega scans'
_diffrn_radiation_monochromator graphite
_diffrn_radiation_source 'fine-focus sealed tube'
_diffrn_radiation_type MoK\a
_diffrn_radiation_wavelength 0.71073
_diffrn_reflns_av_R_equivalents 0.0150
_diffrn_reflns_av_sigmaI/netI 0.0139
_diffrn_reflns_limit_h_max 9
_diffrn_reflns_limit_h_min -9
_diffrn_reflns_limit_k_max 9
_diffrn_reflns_limit_k_min -9
_diffrn_reflns_limit_l_max 13
_diffrn_reflns_limit_l_min -10
_diffrn_reflns_number 7933
_diffrn_reflns_theta_full 26.00
_diffrn_reflns_theta_max 26.00
_diffrn_reflns_theta_min 1.91
_diffrn_standards_decay_% 2.5
_exptl_absorpt_coefficient_mu 0.751
_exptl_absorpt_correction_T_max 0.9563
_exptl_absorpt_correction_T_min 0.9287
_exptl_absorpt_correction_type multi-scan
_exptl_absorpt_process_details '(SADABS; Bruker, 2008)'
_exptl_crystal_colour red
_exptl_crystal_density_diffrn 1.679
_exptl_crystal_density_method 'not measured'
_exptl_crystal_description block
_exptl_crystal_F_000 333
_exptl_crystal_size_max 0.10
_exptl_crystal_size_mid 0.08
_exptl_crystal_size_min 0.06
_refine_diff_density_max 0.416
_refine_diff_density_min -0.429
_refine_ls_extinction_method none
_refine_ls_goodness_of_fit_ref 1.052
_refine_ls_hydrogen_treatment mixed
_refine_ls_matrix_type full
_refine_ls_number_parameters 208
_refine_ls_number_reflns 2477
_refine_ls_number_restraints 3
_refine_ls_restrained_S_all 1.058
_refine_ls_R_factor_all 0.0303
_refine_ls_R_factor_gt 0.0301
_refine_ls_shift/su_max 0.000
_refine_ls_shift/su_mean 0.000
_refine_ls_structure_factor_coef Fsqd
_refine_ls_weighting_details 'calc w=1/[\s^2^(Fo^2^)+(0.0573P)^2^+0.4307P] where P=(Fo^2^+2Fc^2^)/3'
_refine_ls_weighting_scheme calc
_refine_ls_wR_factor_gt 0.0908
_refine_ls_wR_factor_ref 0.0911
_reflns_number_gt 2449
_reflns_number_total 2477
_reflns_threshold_expression I>2\s(I)
_cod_data_source_file bg2502.cif
_cod_data_source_block I
_cod_database_code 2237752
_cod_database_fobs_code 2237752

loop_
_symmetry_equiv_pos_as_xyz
'x, y, z'
'-x, -y, -z'

loop_
_atom_site_type_symbol
_atom_site_label
_atom_site_fract_x
_atom_site_fract_y
_atom_site_fract_z
_atom_site_U_iso_or_equiv
_atom_site_adp_type
_atom_site_calc_flag
_atom_site_refinement_flags
_atom_site_occupancy
_atom_site_symmetry_multiplicity
Co Co1 0.5000 0.0000 1.0000 0.01887(13) Uani d S 1 2
C C1 0.1280(2) 0.2122(2) 1.01741(17) 0.0240(4) Uani d . 1 1
C C2 -0.0189(2) 0.2764(2) 0.93891(16) 0.0236(4) Uani d . 1 1
H H2A -0.1265 0.2227 0.9683 0.028 Uiso calc R 1 1
H H2B -0.0468 0.3982 0.9496 0.028 Uiso calc R 1 1
C C3 0.0277(3) 0.0817(2) 0.76392(18) 0.0262(4) Uani d . 1 1
H H3A -0.0235 0.0016 0.8182 0.031 Uiso calc R 1 1
C C4 0.0928(3) 0.0397(2) 0.64190(19) 0.0305(4) Uani d . 1 1
H H4A 0.0861 -0.0691 0.6131 0.037 Uiso calc R 1 1
C C5 0.1687(3) 0.1600(2) 0.56150(18) 0.0280(4) Uani d . 1 1
H H5A 0.2178 0.1303 0.4797 0.034 Uiso calc R 1 1
C C6 0.1715(2) 0.3251(2) 0.60302(17) 0.0218(4) Uani d . 1 1
C C7 0.1054(2) 0.3596(2) 0.72797(17) 0.0219(4) Uani d . 1 1
H H7A 0.1075 0.4681 0.7590 0.026 Uiso calc R 1 1
C C8 0.2383(2) 0.4612(2) 0.51779(16) 0.0217(4) Uani d . 1 1
C C9 0.2396(2) 0.4480(2) 0.38854(17) 0.0243(4) Uani d . 1 1
H H9A 0.1995 0.3532 0.3564 0.029 Uiso calc R 1 1
C C10 0.3003(2) 0.5750(2) 0.30783(17) 0.0237(4) Uani d . 1 1
H H10A 0.3012 0.5640 0.2219 0.028 Uiso calc R 1 1
C C11 0.3597(2) 0.7182(2) 0.35321(16) 0.0221(4) Uani d . 1 1
C C12 0.3616(2) 0.7305(2) 0.48192(17) 0.0235(4) Uani d . 1 1
H H12A 0.4038 0.8246 0.5135 0.028 Uiso calc R 1 1
C C13 0.3014(2) 0.6043(2) 0.56340(16) 0.0239(4) Uani d . 1 1
H H13A 0.3028 0.6148 0.6491 0.029 Uiso calc R 1 1
C C14 0.4175(2) 0.8612(2) 0.26645(17) 0.0225(4) Uani d . 1 1
O O1 0.23496(18) 0.08802(17) 0.97274(13) 0.0280(3) Uani d . 1 1
O O2 0.1218(2) 0.2815(2) 1.12000(14) 0.0381(4) Uani d . 1 1
O O3 0.4574(2) 0.99102(19) 0.31444(13) 0.0371(4) Uani d . 1 1
O O4 0.41823(18) 0.83772(17) 0.14971(12) 0.0268(3) Uani d . 1 1
O O5 0.5063(2) -0.20597(18) 0.87341(14) 0.0309(3) Uani d . 1 1
H H5C 0.629(4) -0.250(4) 0.867(3) 0.046 Uiso d . 1 1
H H5B 0.504(4) -0.150(4) 0.806(3) 0.046 Uiso d . 1 1
O O6 0.3383(3) 0.4835(3) -0.0904(2) 0.0637(6) Uani d D 1 1
H H6A 0.437(4) 0.402(3) -0.100(4) 0.096 Uiso d D 1 1
H H6B 0.399(5) 0.578(3) -0.108(4) 0.096 Uiso d D 1 1
N N1 0.03825(19) 0.23849(19) 0.80482(14) 0.0213(3) Uani d . 1 1

loop_
_atom_site_aniso_label
_atom_site_aniso_U_11
_atom_site_aniso_U_22
_atom_site_aniso_U_33
_atom_site_aniso_U_12
_atom_site_aniso_U_13
_atom_site_aniso_U_23
Co1 0.02626(19) 0.01584(18) 0.01403(18) -0.00255(12) -0.00149(12) 0.00310(12)
C1 0.0299(9) 0.0220(9) 0.0202(9) -0.0061(7) -0.0021(7) 0.0069(7)
C2 0.0257(8) 0.0247(9) 0.0185(8) -0.0008(7) 0.0008(7) 0.0034(7)
C3 0.0321(9) 0.0213(9) 0.0253(9) -0.0061(7) -0.0028(7) 0.0064(7)
C4 0.0403(11) 0.0208(9) 0.0299(10) -0.0037(8) -0.0029(8) 0.0005(8)
C5 0.0342(10) 0.0267(9) 0.0212(9) -0.0012(8) 0.0002(7) 0.0008(7)
C6 0.0225(8) 0.0227(9) 0.0196(8) -0.0007(7) -0.0023(6) 0.0046(7)
C7 0.0252(8) 0.0193(8) 0.0212(9) -0.0030(7) -0.0037(7) 0.0048(7)
C8 0.0217(8) 0.0227(9) 0.0189(9) 0.0004(6) -0.0003(6) 0.0056(7)
C9 0.0276(9) 0.0244(9) 0.0211(9) -0.0038(7) -0.0032(7) 0.0028(7)
C10 0.0255(8) 0.0283(9) 0.0164(8) -0.0003(7) -0.0022(6) 0.0049(7)
C11 0.0212(8) 0.0241(9) 0.0191(9) 0.0012(7) 0.0003(6) 0.0066(7)
C12 0.0277(9) 0.0220(9) 0.0202(9) -0.0018(7) -0.0021(7) 0.0025(7)
C13 0.0292(9) 0.0256(9) 0.0156(8) -0.0011(7) -0.0011(7) 0.0028(7)
C14 0.0250(8) 0.0226(9) 0.0183(8) 0.0007(7) -0.0003(6) 0.0043(7)
O1 0.0301(7) 0.0252(7) 0.0285(7) 0.0012(5) -0.0071(5) 0.0014(5)
O2 0.0499(9) 0.0381(8) 0.0265(7) 0.0040(7) -0.0121(6) -0.0041(6)
O3 0.0628(10) 0.0288(7) 0.0219(7) -0.0151(7) -0.0066(7) 0.0050(6)
O4 0.0387(7) 0.0241(6) 0.0173(6) -0.0066(5) -0.0011(5) 0.0055(5)
O5 0.0476(9) 0.0226(7) 0.0229(7) -0.0053(6) -0.0060(6) 0.0021(5)
O6 0.0462(10) 0.0515(11) 0.0891(16) -0.0104(9) 0.0100(10) -0.0085(11)
N1 0.0232(7) 0.0222(7) 0.0179(7) -0.0008(6) -0.0031(6) 0.0050(6)

loop_
_atom_type_symbol
_atom_type_description
_atom_type_scat_dispersion_real
_atom_type_scat_dispersion_imag
_atom_type_scat_source
C C 0.0033 0.0016 'International Tables Vol C Tables 4.2.6.8 and 6.1.1.4'
H H 0.0000 0.0000 'International Tables Vol C Tables 4.2.6.8 and 6.1.1.4'
N N 0.0061 0.0033 'International Tables Vol C Tables 4.2.6.8 and 6.1.1.4'
O O 0.0106 0.0060 'International Tables Vol C Tables 4.2.6.8 and 6.1.1.4'
Co Co 0.3494 0.9721 'International Tables Vol C Tables 4.2.6.8 and 6.1.1.4'

loop_
_geom_angle_atom_site_label_1
_geom_angle_atom_site_label_2
_geom_angle_atom_site_label_3
_geom_angle_site_symmetry_1
_geom_angle_site_symmetry_3
_geom_angle
O4 Co1 O4 2_666 1_546 180.0
O4 Co1 O1 2_666 . 86.13(5)
O4 Co1 O1 1_546 . 93.87(5)
O4 Co1 O1 2_666 2_657 93.87(5)
O4 Co1 O1 1_546 2_657 86.13(5)
O1 Co1 O1 . 2_657 180.0000(10)
O4 Co1 O5 2_666 2_657 88.97(5)
O4 Co1 O5 1_546 2_657 91.03(5)
O1 Co1 O5 . 2_657 88.79(6)
O1 Co1 O5 2_657 2_657 91.21(6)
O4 Co1 O5 2_666 . 91.03(5)
O4 Co1 O5 1_546 . 88.97(5)
O1 Co1 O5 . . 91.21(6)
O1 Co1 O5 2_657 . 88.79(6)
O5 Co1 O5 2_657 . 180.0
O2 C1 O1 . . 127.55(18)
O2 C1 C2 . . 116.33(17)
O1 C1 C2 . . 115.98(16)
N1 C2 C1 . . 111.06(14)
N1 C2 H2A . . 109.4
C1 C2 H2A . . 109.4
N1 C2 H2B . . 109.4
C1 C2 H2B . . 109.4
H2A C2 H2B . . 108.0
N1 C3 C4 . . 119.77(17)
N1 C3 H3A . . 120.1
C4 C3 H3A . . 120.1
C3 C4 C5 . . 119.77(18)
C3 C4 H4A . . 120.1
C5 C4 H4A . . 120.1
C4 C5 C6 . . 120.13(18)
C4 C5 H5A . . 119.9
C6 C5 H5A . . 119.9
C7 C6 C5 . . 117.43(16)
C7 C6 C8 . . 120.53(16)
C5 C6 C8 . . 122.02(17)
N1 C7 C6 . . 120.95(16)
N1 C7 H7A . . 119.5
C6 C7 H7A . . 119.5
C9 C8 C13 . . 118.49(16)
C9 C8 C6 . . 119.86(16)
C13 C8 C6 . . 121.65(16)
C10 C9 C8 . . 120.49(17)
C10 C9 H9A . . 119.8
C8 C9 H9A . . 119.8
C11 C10 C9 . . 121.02(16)
C11 C10 H10A . . 119.5
C9 C10 H10A . . 119.5
C10 C11 C12 . . 118.66(16)
C10 C11 C14 . . 121.32(16)
C12 C11 C14 . . 120.01(17)
C13 C12 C11 . . 120.78(17)
C13 C12 H12A . . 119.6
C11 C12 H12A . . 119.6
C12 C13 C8 . . 120.54(16)
C12 C13 H13A . . 119.7
C8 C13 H13A . . 119.7
O3 C14 O4 . . 125.88(17)
O3 C14 C11 . . 117.89(16)
O4 C14 C11 . . 116.22(16)
C1 O1 Co1 . . 132.41(12)
C14 O4 Co1 . 1_564 127.67(12)
Co1 O5 H5C . . 100.6(17)
Co1 O5 H5B . . 99.2(19)
H5C O5 H5B . . 102(2)
H6A O6 H6B . . 98(2)
C3 N1 C7 . . 121.83(16)
C3 N1 C2 . . 118.73(15)
C7 N1 C2 . . 119.39(15)

loop_
_geom_bond_atom_site_label_1
_geom_bond_atom_site_label_2
_geom_bond_site_symmetry_2
_geom_bond_distance
Co1 O4 2_666 2.1031(12)
Co1 O4 1_546 2.1031(12)
Co1 O1 . 2.1184(13)
Co1 O1 2_657 2.1184(13)
Co1 O5 2_657 2.1392(14)
Co1 O5 . 2.1392(14)
C1 O2 . 1.236(2)
C1 O1 . 1.263(2)
C1 C2 . 1.533(3)
C2 N1 . 1.474(2)
C2 H2A . 0.9700
C2 H2B . 0.9700
C3 N1 . 1.340(2)
C3 C4 . 1.370(3)
C3 H3A . 0.9300
C4 C5 . 1.387(3)
C4 H4A . 0.9300
C5 C6 . 1.393(3)
C5 H5A . 0.9300
C6 C7 . 1.389(3)
C6 C8 . 1.483(2)
C7 N1 . 1.346(2)
C7 H7A . 0.9300
C8 C9 . 1.396(3)
C8 C13 . 1.400(3)
C9 C10 . 1.387(3)
C9 H9A . 0.9300
C10 C11 . 1.387(3)
C10 H10A . 0.9300
C11 C12 . 1.394(2)
C11 C14 . 1.512(2)
C12 C13 . 1.385(3)
C12 H12A . 0.9300
C13 H13A . 0.9300
C14 O3 . 1.244(2)
C14 O4 . 1.274(2)
O4 Co1 1_564 2.1031(12)
O5 H5C . 0.95(3)
O5 H5B . 0.85(3)
O6 H6A . 0.927(18)
O6 H6B . 0.924(18)

loop_
_geom_hbond_atom_site_label_D
_geom_hbond_atom_site_label_H
_geom_hbond_atom_site_label_A
_geom_hbond_site_symmetry_A
_geom_hbond_distance_DH
_geom_hbond_distance_HA
_geom_hbond_distance_DA
_geom_hbond_angle_DHA
O5 H5C O2 2_657 0.95(3) 1.91(3) 2.835(2) 164(3)
O5 H5B O3 2_666 0.85(3) 1.80(3) 2.617(2) 162(3)
O6 H6A O4 2_665 0.927(18) 2.13(2) 3.003(2) 156(3)
O6 H6B O5 1_564 0.924(18) 1.961(18) 2.880(2) 173(4)
